data_7047244
loop_
_publ_author_name
'Debnath, Suman'
'Venegas, Gabriel'
'Arulsamy, Navamoney'
'Roddick, Dean M.'

_publ_section_title
;
 Synthesis and coordination chemistry of new asymmetric donor/acceptor
 pincer ligands,
 1,3-C<sub>6</sub>H<sub>4</sub>(CH<sub>2</sub>P<sup>t</sup>Bu(R<sub>f</sub>))<sub>2</sub>
 (R<sub>f</sub> = CF<sub>3</sub>, C<sub>2</sub>F<sub>5</sub>).
;
_journal_issue 35
_journal_name_full 'Dalton transactions (Cambridge, England : 2003)'
_journal_page_first 12420
_journal_page_last 12430
_journal_paper_doi 10.1039/c8dt02738b
_journal_volume 47
_journal_year 2018
_chemical_formula_moiety 'C16 H32 B2 Cl2 P2'
_chemical_formula_sum 'C16 H32 B2 Cl2 P2'
_chemical_formula_weight 378.88
_space_group_IT_number 2
_space_group_name_Hall '-P 1'
_space_group_name_H-M_alt 'P -1'
_symmetry_cell_setting triclinic
_symmetry_space_group_name_Hall '-P 1'
_symmetry_space_group_name_H-M 'P -1'
_atom_sites_solution_hydrogens geom
_atom_sites_solution_primary direct
_atom_sites_solution_secondary difmap
_audit_creation_method SHELXL-97
_audit_update_record
;
2018-07-02 deposited with the CCDC.
2018-08-08 downloaded from the CCDC.
;
_cell_angle_alpha 118.878(1)
_cell_angle_beta 98.4660(1)
_cell_angle_gamma 90.718(1)
_cell_formula_units_Z 2
_cell_length_a 7.1272(1)
_cell_length_b 13.1027(2)
_cell_length_c 13.4944(2)
_cell_measurement_reflns_used 9250
_cell_measurement_temperature 150(2)
_cell_measurement_theta_max 33.96
_cell_measurement_theta_min 2.90
_cell_volume 1086.35(3)
_computing_cell_refinement 'Bruker SAINT'
_computing_data_collection 'Bruker APEX2'
_computing_data_reduction 'Bruker SAINT'
_computing_molecular_graphics 'Bruker SHELXTL'
_computing_publication_material 'Bruker SHELXTL'
_computing_structure_refinement 'SHELXL-97 (Sheldrick, 1997)'
_computing_structure_solution 'SHELXS-97 (Sheldrick, 1990)'
_diffrn_ambient_temperature 150(2)
_diffrn_measured_fraction_theta_full 0.993
_diffrn_measured_fraction_theta_max 0.993
_diffrn_measurement_device_type 'Bruker APEX-II CCD'
_diffrn_measurement_method '\f and \w scans'
_diffrn_radiation_monochromator graphite
_diffrn_radiation_source 'fine-focus sealed tube'
_diffrn_radiation_type MoK\a
_diffrn_radiation_wavelength 0.71073
_diffrn_reflns_av_R_equivalents 0.0263
_diffrn_reflns_av_sigmaI/netI 0.0277
_diffrn_reflns_limit_h_max 11
_diffrn_reflns_limit_h_min -11
_diffrn_reflns_limit_k_max 20
_diffrn_reflns_limit_k_min -20
_diffrn_reflns_limit_l_max 20
_diffrn_reflns_limit_l_min -21
_diffrn_reflns_number 26414
_diffrn_reflns_theta_full 33.73
_diffrn_reflns_theta_max 33.73
_diffrn_reflns_theta_min 1.78
_diffrn_standards_number 0
_exptl_absorpt_coefficient_mu 0.441
_exptl_absorpt_correction_T_max 0.9257
_exptl_absorpt_correction_T_min 0.8223
_exptl_absorpt_correction_type multi-scan
_exptl_absorpt_process_details 'Bruker APEX2'
_exptl_crystal_colour colourless
_exptl_crystal_density_diffrn 1.158
_exptl_crystal_density_method 'not measured'
_exptl_crystal_description rectangular
_exptl_crystal_F_000 404
_exptl_crystal_size_max 0.46
_exptl_crystal_size_mid 0.44
_exptl_crystal_size_min 0.18
_refine_diff_density_max 3.147
_refine_diff_density_min -0.754
_refine_diff_density_rms 0.102
_refine_ls_extinction_method none
_refine_ls_goodness_of_fit_ref 1.034
_refine_ls_hydrogen_treatment mixed
_refine_ls_matrix_type full
_refine_ls_number_parameters 281
_refine_ls_number_reflns 8626
_refine_ls_number_restraints 0
_refine_ls_restrained_S_all 1.034
_refine_ls_R_factor_all 0.0814
_refine_ls_R_factor_gt 0.0639
_refine_ls_shift/su_max 0.006
_refine_ls_shift/su_mean 0.000
_refine_ls_structure_factor_coef Fsqd
_refine_ls_weighting_details 'calc w=1/[\s^2^(Fo^2^)+(0.1027P)^2^+0.8172P] where P=(Fo^2^+2Fc^2^)/3'
_refine_ls_weighting_scheme calc
_refine_ls_wR_factor_gt 0.1734
_refine_ls_wR_factor_ref 0.1886
_reflns_number_gt 6658
_reflns_number_total 8626
_reflns_threshold_expression >2sigma(I)
_cod_data_source_file c8dt02738b2.cif
_cod_data_source_block sd15
_cod_depositor_comments
;
The following automatic conversions were performed:

'_symmetry_cell_setting' value 'Triclinic' changed to 'triclinic'
according to
/home/data/users/saulius/crontab/automatic-downloads/rss-feeds/RSC/lib/dictionaries/cif_core.dic
dictionary named 'cif_core.dic' version 2.4.2 from 2011-04-26.

Automatic conversion script
Id: cif_fix_values 4973 2017-02-22 13:04:09Z antanas 

 Adding full bibliography for 7047244.cif.
;
_cod_original_sg_symbol_Hall P-1
_cod_original_sg_symbol_H-M P-1
_cod_database_code 7047244

loop_
_symmetry_equiv_pos_as_xyz
'x, y, z'
'-x, -y, -z'

loop_
_atom_site_label
_atom_site_type_symbol
_atom_site_fract_x
_atom_site_fract_y
_atom_site_fract_z
_atom_site_U_iso_or_equiv
_atom_site_adp_type
_atom_site_occupancy
_atom_site_symmetry_multiplicity
_atom_site_calc_flag
_atom_site_refinement_flags
C1 C 0.6280(2) 0.12348(15) 0.22853(15) 0.0241(3) Uani 1 1 d .
H1 H 0.705(4) 0.168(3) 0.219(2) 0.034(7) Uiso 1 1 d .
C2 C 0.6786(3) 0.08194(16) 0.30525(16) 0.0250(3) Uani 1 1 d .
C3 C 0.5443(3) 0.01054(17) 0.31517(18) 0.0311(4) Uani 1 1 d .
H3 H 0.584(4) -0.018(3) 0.363(3) 0.035(7) Uiso 1 1 d .
C4 C 0.3637(3) -0.01858(19) 0.2489(2) 0.0349(4) Uani 1 1 d .
H4 H 0.278(4) -0.069(3) 0.253(3) 0.038(7) Uiso 1 1 d .
C5 C 0.3149(3) 0.02215(18) 0.17163(18) 0.0309(4) Uani 1 1 d .
H5 H 0.197(6) 0.012(3) 0.137(3) 0.064(11) Uiso 1 1 d .
C6 C 0.4479(2) 0.09340(15) 0.16065(15) 0.0241(3) Uani 1 1 d .
C7 C 0.4033(3) 0.13384(18) 0.07322(16) 0.0290(3) Uani 1 1 d .
H7A H 0.322(4) 0.076(3) 0.005(3) 0.036(7) Uiso 1 1 d .
H7B H 0.513(4) 0.150(3) 0.055(3) 0.039(7) Uiso 1 1 d .
P1 P 0.26998(6) 0.26183(4) 0.11854(4) 0.02440(11) Uani 1 1 d .
Cl1 Cl 0.43695(9) 0.38433(5) 0.26419(5) 0.04101(14) Uani 1 1 d .
B1 B 0.0231(3) 0.2358(2) 0.1447(2) 0.0354(5) Uani 1 1 d .
H1A H 0.0351 0.2169 0.2072 0.053 Uiso 1 1 calc R
H1B H -0.0498 0.1704 0.0745 0.053 Uiso 1 1 calc R
H1C H -0.0433 0.3066 0.1659 0.053 Uiso 1 1 calc R
C8 C 0.2755(4) 0.3115(2) 0.0124(2) 0.0387(5) Uani 1 1 d .
C9 C 0.1511(5) 0.2154(3) -0.1003(2) 0.0608(8) Uani 1 1 d .
H9A H 0.1483 0.2368 -0.1607 0.091 Uiso 1 1 calc R
H9B H 0.0212 0.2084 -0.0870 0.091 Uiso 1 1 calc R
H9C H 0.2054 0.1404 -0.1242 0.091 Uiso 1 1 calc R
C10 C 0.1890(6) 0.4288(4) 0.0566(4) 0.0647(10) Uani 1 1 d .
H10A H 0.070(6) 0.418(4) 0.069(3) 0.064(11) Uiso 1 1 d .
H10B H 0.190(8) 0.449(5) 0.010(5) 0.103(17) Uiso 1 1 d .
H10C H 0.270(5) 0.487(3) 0.132(3) 0.054(10) Uiso 1 1 d .
C11 C 0.4776(5) 0.3266(4) -0.0066(4) 0.0561(8) Uani 1 1 d .
H11C H 0.537(6) 0.380(4) 0.048(4) 0.062(12) Uiso 1 1 d .
H11A H 0.530(5) 0.259(3) -0.034(3) 0.051(9) Uiso 1 1 d .
H11B H 0.462(6) 0.360(4) -0.051(4) 0.065(11) Uiso 1 1 d .
C12 C 0.8765(3) 0.11517(18) 0.37506(17) 0.0288(3) Uani 1 1 d .
H12A H 0.923(4) 0.055(3) 0.377(2) 0.033(7) Uiso 1 1 d .
H12B H 0.957(4) 0.133(3) 0.340(3) 0.038(7) Uiso 1 1 d .
P2 P 0.88851(7) 0.23246(4) 0.52362(4) 0.02657(12) Uani 1 1 d .
Cl2 Cl 0.72705(8) 0.35184(5) 0.50908(6) 0.04217(14) Uani 1 1 d .
B2 B 0.8002(4) 0.1792(3) 0.6184(2) 0.0383(5) Uani 1 1 d .
H2A H 0.6737 0.1364 0.5818 0.057 Uiso 1 1 calc R
H2B H 0.7924 0.2465 0.6934 0.057 Uiso 1 1 calc R
H2C H 0.8889 0.1273 0.6289 0.057 Uiso 1 1 calc R
C13 C 1.1323(3) 0.3054(2) 0.57431(19) 0.0353(4) Uani 1 1 d .
C14 C 1.2619(3) 0.2070(4) 0.5700(3) 0.0648(9) Uani 1 1 d .
H14A H 1.3957 0.2394 0.5961 0.097 Uiso 1 1 calc R
H14B H 1.2452 0.1419 0.4910 0.097 Uiso 1 1 calc R
H14C H 1.2252 0.1787 0.6204 0.097 Uiso 1 1 calc R
C15 C 1.1415(5) 0.4048(3) 0.6975(3) 0.0584(8) Uani 1 1 d .
H15A H 1.106(6) 0.375(4) 0.753(4) 0.081(13) Uiso 1 1 d .
H15B H 1.070(5) 0.454(3) 0.686(3) 0.043(9) Uiso 1 1 d .
H15C H 1.249(7) 0.440(4) 0.722(4) 0.080(13) Uiso 1 1 d .
C16 C 1.1867(5) 0.3546(4) 0.4989(3) 0.0610(9) Uani 1 1 d .
H16A H 1.088(7) 0.404(4) 0.485(4) 0.090(15) Uiso 1 1 d .
H16B H 1.196(6) 0.288(4) 0.429(4) 0.065(11) Uiso 1 1 d .
H16C H 1.303(7) 0.394(4) 0.536(4) 0.080(13) Uiso 1 1 d .

loop_
_atom_site_aniso_label
_atom_site_aniso_U_11
_atom_site_aniso_U_22
_atom_site_aniso_U_33
_atom_site_aniso_U_23
_atom_site_aniso_U_13
_atom_site_aniso_U_12
C1 0.0250(7) 0.0238(7) 0.0253(7) 0.0130(6) 0.0061(6) 0.0008(6)
C2 0.0255(7) 0.0239(7) 0.0265(8) 0.0135(6) 0.0031(6) 0.0006(6)
C3 0.0358(9) 0.0277(8) 0.0350(9) 0.0206(8) 0.0022(7) -0.0023(7)
C4 0.0342(9) 0.0319(9) 0.0410(11) 0.0218(8) 0.0003(8) -0.0090(7)
C5 0.0279(8) 0.0304(9) 0.0325(9) 0.0157(7) -0.0013(7) -0.0053(7)
C6 0.0256(7) 0.0245(7) 0.0231(7) 0.0122(6) 0.0047(6) 0.0028(6)
C7 0.0341(9) 0.0321(9) 0.0218(7) 0.0130(7) 0.0078(6) 0.0082(7)
P1 0.0247(2) 0.0279(2) 0.0212(2) 0.01218(17) 0.00491(15) 0.00347(15)
Cl1 0.0476(3) 0.0325(2) 0.0309(2) 0.00807(19) 0.0007(2) -0.0068(2)
B1 0.0217(8) 0.0464(13) 0.0384(11) 0.0200(10) 0.0095(8) 0.0037(8)
C8 0.0466(12) 0.0479(12) 0.0365(10) 0.0303(10) 0.0135(9) 0.0149(9)
C9 0.0718(19) 0.084(2) 0.0318(12) 0.0355(14) -0.0012(12) 0.0115(17)
C10 0.086(3) 0.067(2) 0.079(2) 0.059(2) 0.036(2) 0.0395(19)
C11 0.0596(17) 0.071(2) 0.068(2) 0.0530(19) 0.0309(16) 0.0141(16)
C12 0.0251(8) 0.0305(9) 0.0315(9) 0.0163(7) 0.0028(6) 0.0033(6)
P2 0.0233(2) 0.0299(2) 0.0299(2) 0.01717(19) 0.00509(16) 0.00243(16)
Cl2 0.0421(3) 0.0374(3) 0.0521(3) 0.0248(2) 0.0112(2) 0.0166(2)
B2 0.0346(11) 0.0525(14) 0.0385(12) 0.0305(11) 0.0074(9) -0.0037(10)
C13 0.0255(8) 0.0432(11) 0.0353(10) 0.0186(9) 0.0025(7) -0.0048(7)
C14 0.0185(9) 0.113(3) 0.078(2) 0.059(2) 0.0036(10) 0.0205(12)
C15 0.0579(17) 0.0538(17) 0.0426(14) 0.0090(13) 0.0045(12) -0.0223(15)
C16 0.0493(15) 0.084(2) 0.0564(17) 0.0426(18) 0.0008(13) -0.0284(16)

loop_
_atom_type_symbol
_atom_type_description
_atom_type_scat_dispersion_real
_atom_type_scat_dispersion_imag
_atom_type_scat_source
C C 0.0033 0.0016 'International Tables Vol C Tables 4.2.6.8 and 6.1.1.4'
H H 0.0000 0.0000 'International Tables Vol C Tables 4.2.6.8 and 6.1.1.4'
B B 0.0013 0.0007 'International Tables Vol C Tables 4.2.6.8 and 6.1.1.4'
P P 0.1023 0.0942 'International Tables Vol C Tables 4.2.6.8 and 6.1.1.4'
Cl Cl 0.1484 0.1585 'International Tables Vol C Tables 4.2.6.8 and 6.1.1.4'

loop_
_geom_angle_atom_site_label_1
_geom_angle_atom_site_label_2
_geom_angle_atom_site_label_3
_geom_angle
C6 C1 C2 121.19(16)
C6 C1 H1 115.7(19)
C2 C1 H1 123.1(19)
C1 C2 C3 119.05(17)
C1 C2 C12 119.12(16)
C3 C2 C12 121.84(17)
C4 C3 C2 120.08(18)
C4 C3 H3 123.2(18)
C2 C3 H3 116.6(18)
C3 C4 C5 120.56(18)
C3 C4 H4 119.3(19)
C5 C4 H4 120.0(19)
C4 C5 C6 119.96(18)
C4 C5 H5 121(3)
C6 C5 H5 119(3)
C1 C6 C5 119.15(17)
C1 C6 C7 119.46(16)
C5 C6 C7 121.33(17)
C6 C7 P1 114.68(13)
C6 C7 H7A 110.9(18)
P1 C7 H7A 103.1(18)
C6 C7 H7B 110.0(19)
P1 C7 H7B 108.1(19)
H7A C7 H7B 110(3)
C7 P1 C8 106.44(10)
C7 P1 B1 113.33(11)
C8 P1 B1 115.38(11)
C7 P1 Cl1 103.53(7)
C8 P1 Cl1 105.65(9)
B1 P1 Cl1 111.54(8)
P1 B1 H1A 109.5
P1 B1 H1B 109.5
H1A B1 H1B 109.5
P1 B1 H1C 109.5
H1A B1 H1C 109.5
H1B B1 H1C 109.5
C11 C8 C10 109.5(3)
C11 C8 C9 110.6(3)
C10 C8 C9 111.1(3)
C11 C8 P1 112.19(18)
C10 C8 P1 107.92(18)
C9 C8 P1 105.44(18)
C8 C9 H9A 109.5
C8 C9 H9B 109.5
H9A C9 H9B 109.5
C8 C9 H9C 109.5
H9A C9 H9C 109.5
H9B C9 H9C 109.5
C8 C10 H10A 108(3)
C8 C10 H10B 107(4)
H10A C10 H10B 113(5)
C8 C10 H10C 108(2)
H10A C10 H10C 109(3)
H10B C10 H10C 111(4)
C8 C11 H11C 110(3)
C8 C11 H11A 111(2)
H11C C11 H11A 117(4)
C8 C11 H11B 103(3)
H11C C11 H11B 97(4)
H11A C11 H11B 117(3)
C2 C12 P2 113.57(14)
C2 C12 H12A 110.5(19)
P2 C12 H12A 108.0(19)
C2 C12 H12B 111(2)
P2 C12 H12B 111(2)
H12A C12 H12B 102(3)
C12 P2 C13 107.28(10)
C12 P2 B2 112.77(11)
C13 P2 B2 115.21(11)
C12 P2 Cl2 104.15(7)
C13 P2 Cl2 104.32(8)
B2 P2 Cl2 112.18(9)
P2 B2 H2A 109.5
P2 B2 H2B 109.5
H2A B2 H2B 109.5
P2 B2 H2C 109.5
H2A B2 H2C 109.5
H2B B2 H2C 109.5
C15 C13 C16 109.9(3)
C15 C13 C14 111.4(3)
C16 C13 C14 111.6(3)
C15 C13 P2 107.32(17)
C16 C13 P2 111.98(18)
C14 C13 P2 104.45(18)
C13 C14 H14A 109.5
C13 C14 H14B 109.5
H14A C14 H14B 109.5
C13 C14 H14C 109.5
H14A C14 H14C 109.5
H14B C14 H14C 109.5
C13 C15 H15A 113(2)
C13 C15 H15B 101(2)
H15A C15 H15B 119(3)
C13 C15 H15C 109(3)
H15A C15 H15C 110(4)
H15B C15 H15C 104(4)
C13 C16 H16A 114(3)
C13 C16 H16B 104(3)
H16A C16 H16B 110(4)
C13 C16 H16C 104(3)
H16A C16 H16C 114(4)
H16B C16 H16C 111(4)

loop_
_geom_bond_atom_site_label_1
_geom_bond_atom_site_label_2
_geom_bond_distance
C1 C6 1.391(2)
C1 C2 1.392(2)
C1 H1 0.86(3)
C2 C3 1.395(2)
C2 C12 1.505(3)
C3 C4 1.387(3)
C3 H3 0.91(3)
C4 C5 1.388(3)
C4 H4 0.93(3)
C5 C6 1.395(3)
C5 H5 0.87(4)
C6 C7 1.507(3)
C7 P1 1.819(2)
C7 H7A 0.96(3)
C7 H7B 0.91(3)
P1 C8 1.842(2)
P1 B1 1.903(2)
P1 Cl1 2.0179(7)
B1 H1A 0.9800
B1 H1B 0.9800
B1 H1C 0.9800
C8 C11 1.527(4)
C8 C10 1.532(4)
C8 C9 1.551(4)
C9 H9A 0.9800
C9 H9B 0.9800
C9 H9C 0.9800
C10 H10A 0.90(4)
C10 H10B 0.80(6)
C10 H10C 1.00(4)
C11 H11C 0.79(4)
C11 H11A 0.89(4)
C11 H11B 0.90(4)
C12 P2 1.833(2)
C12 H12A 0.87(3)
C12 H12B 0.89(3)
P2 C13 1.838(2)
P2 B2 1.899(2)
P2 Cl2 2.0211(7)
B2 H2A 0.9800
B2 H2B 0.9800
B2 H2C 0.9800
C13 C15 1.529(4)
C13 C16 1.531(4)
C13 C14 1.579(4)
C14 H14A 0.9800
C14 H14B 0.9800
C14 H14C 0.9800
C15 H15A 1.06(5)
C15 H15B 0.88(4)
C15 H15C 0.83(5)
C16 H16A 1.02(5)
C16 H16B 0.94(4)
C16 H16C 0.90(5)

loop_
_geom_torsion_atom_site_label_1
_geom_torsion_atom_site_label_2
_geom_torsion_atom_site_label_3
_geom_torsion_atom_site_label_4
_geom_torsion
C6 C7 P1 Cl1 57.72(15)
C2 C12 P2 Cl2 -44.86(15)
C6 C7 P1 B1 -63.28(18)
C2 C12 P2 B2 77.01(17)
